data_7047713
loop_
_publ_author_name
'Brustolin, L.'
'Nardon, C.'
'Pettenuzzo, N.'
'Zuin Fantoni, N.'
'Quarta, S.'
'Chiara, F.'
'Gambalunga, A.'
'Trevisan, A.'
'Marchi\`o, L'
'Pontisso, P.'
'Fregona, D.'

_publ_section_title
;
 Synthesis, chemical characterization and cancer cell growth-inhibitory
 activities of Cu(ii) and Ru(iii) aliphatic and aromatic dithiocarbamato
 complexes.
;
_journal_issue 43
_journal_name_full 'Dalton transactions (Cambridge, England : 2003)'
_journal_page_first 15477
_journal_page_last 15486
_journal_paper_doi 10.1039/c8dt02965b
_journal_volume 47
_journal_year 2018
_chemical_absolute_configuration ad
_chemical_formula_moiety 'C14 H20 Cu N2 O4 S4'
_chemical_formula_sum 'C14 H20 Cu N2 O4 S4'
_chemical_formula_weight 472.10
_space_group_crystal_system orthorhombic
_space_group_IT_number 18
_space_group_name_Hall 'P 2 2ab'
_space_group_name_H-M_alt 'P 21 21 2'
_symmetry_space_group_name_Hall 'P 2 2ab'
_symmetry_space_group_name_H-M 'P 21 21 2'
_atom_sites_solution_hydrogens geom
_atom_sites_solution_primary direct
_audit_creation_date 2017-11-10
_audit_creation_method
;
Olex2 1.2
(compiled 2017.08.10 svn.r3458 for OlexSys, GUI svn.r5381)
;
_audit_update_record
;
2018-05-28 deposited with the CCDC.
2018-10-02 downloaded from the CCDC.
;
_cell_angle_alpha 90
_cell_angle_beta 90
_cell_angle_gamma 90
_cell_formula_units_Z 2
_cell_length_a 14.800(10)
_cell_length_b 6.623(5)
_cell_length_c 10.020(10)
_cell_measurement_reflns_used 1248
_cell_measurement_temperature 293(2)
_cell_measurement_theta_max 17.974
_cell_measurement_theta_min 2.450
_cell_volume 982.2(14)
_computing_cell_refinement 'SAINT V8.18C (?, 2016)'
_computing_data_collection Smart
_computing_data_reduction 'SAINT V8.18C (?, 2016)'
_computing_molecular_graphics 'Olex2 (Dolomanov et al., 2009)'
_computing_publication_material 'Olex2 (Dolomanov et al., 2009)'
_computing_structure_refinement 'ShelXL (Sheldrick, 2015)'
_computing_structure_solution 'SIR2004 (Burla et al., 2007)'
_diffrn_ambient_temperature 293(2)
_diffrn_measured_fraction_theta_full 0.996
_diffrn_measured_fraction_theta_max 0.996
_diffrn_measurement_device_type 'Bruker Smart Breeze CCD'
_diffrn_measurement_method 'theta & omega scan'
_diffrn_radiation_type MoK\a
_diffrn_radiation_wavelength 0.71073
_diffrn_reflns_av_R_equivalents 0.0813
_diffrn_reflns_av_unetI/netI 0.0583
_diffrn_reflns_Laue_measured_fraction_full 0.996
_diffrn_reflns_Laue_measured_fraction_max 0.996
_diffrn_reflns_limit_h_max 17
_diffrn_reflns_limit_h_min -17
_diffrn_reflns_limit_k_max 7
_diffrn_reflns_limit_k_min -7
_diffrn_reflns_limit_l_max 11
_diffrn_reflns_limit_l_min -11
_diffrn_reflns_number 10449
_diffrn_reflns_point_group_measured_fraction_full 0.996
_diffrn_reflns_point_group_measured_fraction_max 0.996
_diffrn_reflns_theta_full 24.775
_diffrn_reflns_theta_max 24.775
_diffrn_reflns_theta_min 2.032
_exptl_absorpt_coefficient_mu 1.558
_exptl_absorpt_correction_T_max 0.7451
_exptl_absorpt_correction_T_min 0.5795
_exptl_absorpt_correction_type multi-scan
_exptl_absorpt_process_details
'SADABS-2008/1 (Bruker,2008) was used for absorption correction. wR2(int) was 0.1215 before and 0.0669 after correction. The Ratio of minimum to maximum transmission is 0.7777. The \l/2 correction factor is 0.0015.'
_exptl_crystal_colour brown
_exptl_crystal_colour_primary brown
_exptl_crystal_density_diffrn 1.596
_exptl_crystal_density_method 'not measured'
_exptl_crystal_description plate
_exptl_crystal_F_000 486
_exptl_crystal_size_max 0.41
_exptl_crystal_size_mid 0.12
_exptl_crystal_size_min 0.1
_refine_diff_density_max 0.239
_refine_diff_density_min -0.224
_refine_diff_density_rms 0.056
_refine_ls_abs_structure_details
;
 Flack x determined using 466 quotients [(I+)-(I-)]/[(I+)+(I-)]
 (Parsons, Flack and Wagner, Acta Cryst. B69 (2013) 249-259).
;
_refine_ls_abs_structure_Flack 0.015(19)
_refine_ls_extinction_method none
_refine_ls_goodness_of_fit_ref 1.008
_refine_ls_hydrogen_treatment constr
_refine_ls_matrix_type full
_refine_ls_number_parameters 115
_refine_ls_number_reflns 1693
_refine_ls_number_restraints 0
_refine_ls_restrained_S_all 1.008
_refine_ls_R_factor_all 0.0570
_refine_ls_R_factor_gt 0.0367
_refine_ls_shift/su_max 0.000
_refine_ls_shift/su_mean 0.000
_refine_ls_structure_factor_coef Fsqd
_refine_ls_weighting_details 'w=1/[\s^2^(Fo^2^)+(0.0355P)^2^] where P=(Fo^2^+2Fc^2^)/3'
_refine_ls_weighting_scheme calc
_refine_ls_wR_factor_gt 0.0771
_refine_ls_wR_factor_ref 0.0847
_reflns_Friedel_coverage 0.678
_reflns_Friedel_fraction_full 0.997
_reflns_Friedel_fraction_max 0.997
_reflns_number_gt 1328
_reflns_number_total 1693
_reflns_threshold_expression 'I > 2\s(I)'
_cod_data_source_file c8dt02965b2.cif
_cod_data_source_block culn8
_cod_depositor_comments 'Adding full bibliography for 7047713--7047714.cif.'
_cod_database_code 7047713
_shelx_shelxl_version_number 2014/7
_shelx_space_group_comment
;
The symmetry employed for this shelxl refinement is uniquely defined
by the following loop, which should always be used as a source of
symmetry information in preference to the above space-group names.
They are only intended as comments.
;
_olex2_refinement_description
;
1. Fixed Uiso
 At 1.2 times of:
  All C(H) groups, All C(H,H) groups
 At 1.5 times of:
  All C(H,H,H) groups
2.a Ternary CH refined with riding coordinates:
 C2(H2)
2.b Secondary CH2 refined with riding coordinates:
 C5(H5A,H5B), C3(H3A,H3B), C4(H4A,H4B)
2.c Idealised Me refined as rotating group:
 C7(H7A,H7B,H7C)
;
_olex2_submission_special_instructions 'No special instructions were received'

loop_
_space_group_symop_operation_xyz
'x, y, z'
'x+1/2, -y+1/2, -z'
'-x+1/2, y+1/2, -z'
'-x, -y, z'

loop_
_atom_site_label
_atom_site_type_symbol
_atom_site_fract_x
_atom_site_fract_y
_atom_site_fract_z
_atom_site_U_iso_or_equiv
_atom_site_adp_type
_atom_site_occupancy
_atom_site_site_symmetry_order
_atom_site_calc_flag
_atom_site_refinement_flags_posn
_atom_site_refinement_flags_adp
_atom_site_refinement_flags_occupancy
Cu Cu 0.5000 0.5000 0.15820(10) 0.0458(3) Uani 1 2 d S T P
S1 S 0.41758(10) 0.2067(3) 0.13526(18) 0.0504(5) Uani 1 1 d . . .
S2 S 0.35572(10) 0.6121(3) 0.1910(2) 0.0541(5) Uani 1 1 d . . .
N1 N 0.2466(3) 0.2939(7) 0.1873(5) 0.0430(12) Uani 1 1 d . . .
C1 C 0.3286(3) 0.3621(9) 0.1728(7) 0.0397(15) Uani 1 1 d . . .
O2 O 0.1072(3) 0.6356(7) 0.3733(4) 0.0678(14) Uani 1 1 d . . .
C2 C 0.1678(4) 0.4231(9) 0.2133(6) 0.0426(16) Uani 1 1 d . . .
H2 H 0.1702 0.5447 0.1576 0.051 Uiso 1 1 calc R . .
C6 C 0.1624(4) 0.4791(10) 0.3582(7) 0.0480(15) Uani 1 1 d . . .
O1 O 0.1983(4) 0.3967(9) 0.4480(5) 0.0882(18) Uani 1 1 d . . .
C5 C 0.2217(4) 0.0794(9) 0.1790(8) 0.0563(18) Uani 1 1 d . . .
H5A H 0.2541 0.0004 0.2449 0.068 Uiso 1 1 calc R . .
H5B H 0.2345 0.0256 0.0909 0.068 Uiso 1 1 calc R . .
C3 C 0.0893(4) 0.2886(10) 0.1711(7) 0.0565(18) Uani 1 1 d . . .
H3A H 0.0347 0.3232 0.2195 0.068 Uiso 1 1 calc R . .
H3B H 0.0779 0.3002 0.0761 0.068 Uiso 1 1 calc R . .
C7 C 0.0913(5) 0.6998(15) 0.5102(7) 0.091(3) Uani 1 1 d . . .
H7A H 0.0773 0.5843 0.5642 0.137 Uiso 1 1 calc GR . .
H7B H 0.0417 0.7930 0.5124 0.137 Uiso 1 1 calc GR . .
H7C H 0.1446 0.7646 0.5442 0.137 Uiso 1 1 calc GR . .
C4 C 0.1212(4) 0.0783(10) 0.2069(8) 0.068(2) Uani 1 1 d . . .
H4A H 0.1095 0.0493 0.3002 0.082 Uiso 1 1 calc R . .
H4B H 0.0909 -0.0222 0.1525 0.082 Uiso 1 1 calc R . .

loop_
_atom_site_aniso_label
_atom_site_aniso_U_11
_atom_site_aniso_U_22
_atom_site_aniso_U_33
_atom_site_aniso_U_23
_atom_site_aniso_U_13
_atom_site_aniso_U_12
Cu 0.0286(5) 0.0477(6) 0.0612(7) 0.000 0.000 0.0012(5)
S1 0.0323(8) 0.0455(9) 0.0734(12) -0.0085(9) 0.0067(8) 0.0056(7)
S2 0.0340(8) 0.0407(9) 0.0877(14) -0.0033(10) 0.0089(9) 0.0010(7)
N1 0.029(3) 0.036(3) 0.063(3) -0.001(3) 0.006(2) 0.004(2)
C1 0.029(3) 0.040(3) 0.050(4) 0.003(3) 0.002(3) 0.003(2)
O2 0.060(3) 0.080(3) 0.064(3) -0.026(3) -0.010(2) 0.023(3)
C2 0.034(3) 0.043(4) 0.051(4) 0.002(3) 0.003(3) 0.008(3)
C6 0.032(3) 0.051(4) 0.061(4) -0.002(4) 0.003(3) 0.002(3)
O1 0.099(4) 0.106(5) 0.060(3) 0.013(3) 0.001(3) 0.041(4)
C5 0.047(4) 0.036(4) 0.086(5) -0.006(4) -0.003(4) -0.001(3)
C3 0.031(3) 0.058(4) 0.081(5) -0.014(4) 0.002(3) -0.002(3)
C7 0.078(6) 0.121(8) 0.075(5) -0.047(6) -0.004(5) 0.010(6)
C4 0.044(4) 0.053(5) 0.109(6) -0.017(4) 0.018(4) -0.009(3)

loop_
_atom_type_symbol
_atom_type_description
_atom_type_scat_dispersion_real
_atom_type_scat_dispersion_imag
_atom_type_scat_source
C C 0.0033 0.0016 'International Tables Vol C Tables 4.2.6.8 and 6.1.1.4'
H H 0.0000 0.0000 'International Tables Vol C Tables 4.2.6.8 and 6.1.1.4'
Cu Cu 0.3201 1.2651 'International Tables Vol C Tables 4.2.6.8 and 6.1.1.4'
N N 0.0061 0.0033 'International Tables Vol C Tables 4.2.6.8 and 6.1.1.4'
O O 0.0106 0.0060 'International Tables Vol C Tables 4.2.6.8 and 6.1.1.4'
S S 0.1246 0.1234 'International Tables Vol C Tables 4.2.6.8 and 6.1.1.4'

loop_
_geom_angle_atom_site_label_1
_geom_angle_atom_site_label_2
_geom_angle_atom_site_label_3
_geom_angle
_geom_angle_site_symmetry_1
_geom_angle_site_symmetry_3
S1 Cu S1 168.56(10) 4_665 .
S2 Cu S1 103.59(7) 4_665 .
S2 Cu S1 103.59(7) . 4_665
S2 Cu S1 78.10(7) 4_665 4_665
S2 Cu S1 78.10(7) . .
S2 Cu S2 163.44(12) 4_665 .
C1 S1 Cu 83.0(2) . .
C1 S2 Cu 83.64(18) . .
C1 N1 C2 123.8(5) . .
C1 N1 C5 124.2(5) . .
C2 N1 C5 112.0(5) . .
S1 C1 S2 115.1(3) . .
N1 C1 S1 122.2(5) . .
N1 C1 S2 122.7(4) . .
C6 O2 C7 115.8(6) . .
N1 C2 C6 110.9(5) . .
N1 C2 C3 102.4(5) . .
C6 C2 C3 111.8(5) . .
O2 C6 C2 109.6(5) . .
O1 C6 O2 123.4(6) . .
O1 C6 C2 126.9(6) . .
N1 C5 C4 103.9(5) . .
C4 C3 C2 103.6(5) . .
C5 C4 C3 105.0(5) . .

loop_
_geom_bond_atom_site_label_1
_geom_bond_atom_site_label_2
_geom_bond_distance
_geom_bond_site_symmetry_2
Cu S1 2.305(2) 4_665
Cu S1 2.305(2) .
Cu S2 2.285(2) 4_665
Cu S2 2.285(2) .
S1 C1 1.713(5) .
S2 C1 1.714(6) .
N1 C1 1.304(6) .
N1 C2 1.469(7) .
N1 C5 1.470(7) .
O2 C6 1.329(7) .
O2 C7 1.455(8) .
C2 C6 1.501(9) .
C2 C3 1.524(8) .
C6 O1 1.178(7) .
C5 C4 1.513(8) .
C3 C4 1.514(9) .
